data_4508920
loop_
_publ_author_name
'Eppel, Sagi'
'Bernstein, Joel'

_publ_section_title
;
 Statistics-Based Design of Multicomponent Molecular Crystals with the
 Three-Center Hydrogen Bond
;
_journal_issue 4
_journal_name_full 'Crystal Growth &amp; Design'
_journal_page_first 1683
_journal_paper_doi 10.1021/cg8002788
_journal_volume 9
_journal_year 2009
_chemical_formula_moiety C7N1O4H4,NH4
_chemical_formula_sum 'C7 H8 N2 O4'
_chemical_formula_weight 184.15
_chemical_name_systematic '3 NITROBENZOIC ACID , AMOUNIOM'
_space_group_IT_number 2
_symmetry_cell_setting triclinic
_symmetry_Int_Tables_number 2
_symmetry_space_group_name_Hall '-P 1'
_symmetry_space_group_name_H-M 'P -1'
_atom_sites_solution_hydrogens geom
_atom_sites_solution_primary direct
_atom_sites_solution_secondary difmap
_audit_creation_method SHELXL-97
_cell_angle_alpha 85.866(6)
_cell_angle_beta 82.325(7)
_cell_angle_gamma 81.876(7)
_cell_formula_units_Z 4
_cell_length_a 7.038(2)
_cell_length_b 7.596(2)
_cell_length_c 15.973(5)
_cell_measurement_temperature 298(2)
_cell_volume 836.6(4)
_computing_structure_refinement 'SHELXL-97 (Sheldrick, 1997)'
_computing_structure_solution 'SHELXS-97 (Sheldrick, 1990)'
_diffrn_ambient_temperature 298(2)
_diffrn_measured_fraction_theta_full 'ACTA 50'
_diffrn_measured_fraction_theta_max 0.890
_diffrn_radiation_monochromator graphite
_diffrn_radiation_probe x-ray
_diffrn_radiation_type MoK\a
_diffrn_radiation_wavelength 0.71073
_diffrn_reflns_av_R_equivalents 0.0395
_diffrn_reflns_av_sigmaI/netI 0.0996
_diffrn_reflns_limit_h_max 9
_diffrn_reflns_limit_h_min -8
_diffrn_reflns_limit_k_max 8
_diffrn_reflns_limit_k_min -10
_diffrn_reflns_limit_l_max 21
_diffrn_reflns_limit_l_min -19
_diffrn_reflns_number 5391
_diffrn_reflns_theta_full 'ACTA 50'
_diffrn_reflns_theta_max 28.33
_diffrn_reflns_theta_min 1.29
_diffrn_source 'fine-focus sealed tube'
_exptl_absorpt_coefficient_mu 0.122
_exptl_absorpt_correction_type none
_exptl_crystal_colour COLORLESS
_exptl_crystal_density_diffrn 1.462
_exptl_crystal_density_method 'not measured'
_exptl_crystal_description NEEDLE
_exptl_crystal_F_000 384
_exptl_crystal_recrystallization_method '33% amonioum Hydroxide '
_exptl_crystal_size_max 0.8
_exptl_crystal_size_mid 0.2
_exptl_crystal_size_min 0.1
_refine_diff_density_max 0.185
_refine_diff_density_min -0.194
_refine_diff_density_rms 0.043
_refine_ls_extinction_method none
_refine_ls_goodness_of_fit_ref 0.827
_refine_ls_hydrogen_treatment mixed
_refine_ls_matrix_type full
_refine_ls_number_parameters 299
_refine_ls_number_reflns 3720
_refine_ls_number_restraints 0
_refine_ls_restrained_S_all 0.827
_refine_ls_R_factor_all 0.1317
_refine_ls_R_factor_gt 0.0492
_refine_ls_shift/su_max 0.000
_refine_ls_shift/su_mean 0.000
_refine_ls_structure_factor_coef Fsqd
_refine_ls_weighting_details 'calc w=1/[\s^2^(Fo^2^)+(0.0544P)^2^+0.0000P] where P=(Fo^2^+2Fc^2^)/3'
_refine_ls_weighting_scheme calc
_refine_ls_wR_factor_gt 0.1032
_refine_ls_wR_factor_ref 0.1273
_reflns_number_gt 1651
_reflns_number_total 3720
_reflns_threshold_expression >2sigma(I)
_cod_data_source_file cg8002788sup1.cif
_cod_data_source_block III
_cod_depositor_comments
;
The following automatic conversions were performed:

'_exptl_absorpt_correction_type' value 'NONE' changed to 'none'
according to /home/saulius/struct/CIF-dictionaries/cif_core.dic
dictionary named 'cif_core.dic' version 2.4.2 from 2011-04-26.

Automatic conversion script
Id: cif_fix_values 1891 2012-01-12 08:04:46Z andrius 
;
_cod_database_code 4508920

loop_
_symmetry_equiv_pos_as_xyz
'x, y, z'
'-x, -y, -z'

loop_
_atom_site_label
_atom_site_type_symbol
_atom_site_fract_x
_atom_site_fract_y
_atom_site_fract_z
_atom_site_U_iso_or_equiv
_atom_site_adp_type
_atom_site_occupancy
_atom_site_symmetry_multiplicity
_atom_site_calc_flag
O1 O 0.4972(2) 0.2054(2) 0.35773(9) 0.0515(5) Uani 1 1 d
O2 O 1.2501(2) 0.4686(2) 0.54067(10) 0.0568(5) Uani 1 1 d
O3 O 1.1318(2) 0.74514(19) 0.50352(9) 0.0472(4) Uani 1 1 d
O4 O 0.5839(3) -0.0842(2) 0.34479(9) 0.0579(5) Uani 1 1 d
N1 N 0.2618(3) 0.0946(3) 0.50267(14) 0.0418(5) Uani 1 1 d
C1 C 0.5624(3) 0.0733(3) 0.31518(13) 0.0394(6) Uani 1 1 d
C2 C 0.9874(3) 0.8086(3) 0.67281(14) 0.0401(6) Uani 1 1 d
C3 C 1.1539(3) 0.6145(3) 0.55652(14) 0.0410(6) Uani 1 1 d
N2 N 0.4147(4) 0.5874(4) 0.37060(16) 0.0547(6) Uani 1 1 d
C4 C 1.0566(3) 0.6395(3) 0.64614(13) 0.0390(6) Uani 1 1 d
N3 N 0.8384(3) 1.0076(3) 0.78356(14) 0.0569(6) Uani 1 1 d
C5 C 0.9059(3) 0.8275(3) 0.75560(14) 0.0417(6) Uani 1 1 d
C6 C 0.6209(3) 0.1050(3) 0.22161(13) 0.0403(6) Uani 1 1 d
O5 O 0.8334(3) 1.1308(2) 0.73061(12) 0.0791(6) Uani 1 1 d
C7 C 0.6189(4) 0.2754(3) 0.18648(14) 0.0463(6) Uani 1 1 d
C8 C 1.0370(4) 0.4954(3) 0.70248(16) 0.0543(7) Uani 1 1 d
O6 O 0.7918(3) 1.0263(3) 0.85871(12) 0.0969(8) Uani 1 1 d
C15 C 0.6748(4) 0.3012(3) 0.10163(14) 0.0565(7) Uani 1 1 d
C9 C 0.8859(4) 0.6837(4) 0.81186(17) 0.0558(7) Uani 1 1 d
C10 C 0.6791(4) -0.0351(4) 0.17010(16) 0.0633(8) Uani 1 1 d
C12 C 0.9497(4) 0.5167(4) 0.78415(17) 0.0647(8) Uani 1 1 d
N4 N 0.6729(5) 0.4841(4) 0.06611(16) 0.0941(10) Uani 1 1 d
O7 O 0.7440(4) 0.5081(3) -0.00622(14) 0.1384(12) Uani 1 1 d
O8 O 0.6014(5) 0.6038(3) 0.11043(16) 0.1487(13) Uani 1 1 d
C13 C 0.7297(5) 0.1637(4) 0.04998(18) 0.0790(10) Uani 1 1 d
C14 C 0.7304(6) -0.0043(4) 0.08428(18) 0.0891(11) Uani 1 1 d
H1 H 0.240(3) -0.020(3) 0.4970(14) 0.063(8) Uiso 1 1 d
H2 H 0.578(3) 0.381(3) 0.2183(14) 0.061(7) Uiso 1 1 d
H3 H 1.079(3) 0.383(3) 0.6854(13) 0.046(7) Uiso 1 1 d
H4 H 0.426(4) 0.480(4) 0.3565(17) 0.078(10) Uiso 1 1 d
H5 H 0.348(4) 0.128(3) 0.4513(17) 0.078(9) Uiso 1 1 d
H6 H 0.941(4) 0.415(3) 0.8232(15) 0.073(8) Uiso 1 1 d
H7 H 0.996(3) 0.911(3) 0.6376(13) 0.049(7) Uiso 1 1 d
H8 H 0.311(4) 0.106(3) 0.5564(17) 0.071(8) Uiso 1 1 d
H9 H 0.125(4) 0.169(4) 0.5055(17) 0.089(10) Uiso 1 1 d
H10 H 0.820(3) 0.705(3) 0.8671(16) 0.062(7) Uiso 1 1 d
H11 H 0.684(3) -0.157(3) 0.1962(14) 0.067(8) Uiso 1 1 d
H12 H 0.772(4) -0.105(4) 0.0501(19) 0.107(11) Uiso 1 1 d
H13 H 0.768(4) 0.186(4) -0.009(2) 0.112(11) Uiso 1 1 d
H14 H 0.325(5) 0.615(4) 0.416(2) 0.111(12) Uiso 1 1 d
H15 H 0.376(8) 0.677(7) 0.327(3) 0.23(3) Uiso 1 1 d
H16 H 0.522(7) 0.611(6) 0.390(3) 0.20(3) Uiso 1 1 d

loop_
_atom_site_aniso_label
_atom_site_aniso_U_11
_atom_site_aniso_U_22
_atom_site_aniso_U_33
_atom_site_aniso_U_23
_atom_site_aniso_U_13
_atom_site_aniso_U_12
O1 0.0657(12) 0.0481(10) 0.0372(9) -0.0049(8) 0.0120(8) -0.0115(8)
O2 0.0645(12) 0.0449(10) 0.0550(11) -0.0090(8) 0.0067(9) 0.0029(9)
O3 0.0513(11) 0.0457(9) 0.0408(9) 0.0023(8) 0.0034(8) -0.0048(8)
O4 0.0896(14) 0.0450(10) 0.0398(9) 0.0062(8) -0.0072(9) -0.0165(9)
N1 0.0503(16) 0.0396(12) 0.0333(12) 0.0005(9) 0.0017(11) -0.0063(11)
C1 0.0425(15) 0.0436(14) 0.0346(13) 0.0006(11) -0.0045(11) -0.0160(12)
C2 0.0398(15) 0.0432(14) 0.0368(13) -0.0001(11) 0.0005(11) -0.0101(11)
C3 0.0386(15) 0.0401(14) 0.0442(14) -0.0050(12) 0.0010(12) -0.0092(11)
N2 0.0643(18) 0.0467(15) 0.0476(14) -0.0065(12) 0.0115(14) -0.0037(12)
C4 0.0399(14) 0.0385(13) 0.0373(13) -0.0004(10) 0.0028(11) -0.0084(10)
N3 0.0566(15) 0.0610(15) 0.0529(15) -0.0168(12) -0.0023(12) -0.0041(12)
C5 0.0402(15) 0.0489(14) 0.0360(13) -0.0066(11) -0.0016(11) -0.0069(11)
C6 0.0434(15) 0.0455(14) 0.0315(12) -0.0007(10) 0.0004(11) -0.0099(11)
O5 0.1078(18) 0.0488(11) 0.0734(13) -0.0042(10) 0.0017(12) 0.0029(11)
C7 0.0593(17) 0.0429(14) 0.0365(14) -0.0020(11) -0.0010(12) -0.0108(12)
C8 0.0650(19) 0.0414(15) 0.0531(17) 0.0019(13) 0.0042(14) -0.0091(13)
O6 0.131(2) 0.1009(17) 0.0522(13) -0.0333(11) 0.0096(13) 0.0024(14)
C15 0.085(2) 0.0517(15) 0.0342(14) 0.0074(12) -0.0018(14) -0.0251(14)
C9 0.0564(18) 0.0689(19) 0.0388(15) 0.0018(13) 0.0094(14) -0.0143(14)
C10 0.096(2) 0.0456(16) 0.0448(16) -0.0014(13) 0.0062(16) -0.0120(15)
C12 0.083(2) 0.0549(18) 0.0509(17) 0.0134(14) 0.0098(16) -0.0172(16)
N4 0.167(3) 0.0714(18) 0.0485(16) 0.0151(14) -0.0090(18) -0.0470(19)
O7 0.235(3) 0.118(2) 0.0596(15) 0.0325(14) 0.0204(18) -0.071(2)
O8 0.311(4) 0.0540(14) 0.0787(17) 0.0090(13) -0.009(2) -0.038(2)
C13 0.124(3) 0.077(2) 0.0352(16) -0.0044(15) 0.0146(18) -0.0294(19)
C14 0.150(3) 0.067(2) 0.0445(17) -0.0179(16) 0.0205(19) -0.017(2)

loop_
_atom_type_symbol
_atom_type_description
_atom_type_scat_dispersion_real
_atom_type_scat_dispersion_imag
_atom_type_scat_source
C C 0.0033 0.0016 'International Tables Vol C Tables 4.2.6.8 and 6.1.1.4'
H H 0.0000 0.0000 'International Tables Vol C Tables 4.2.6.8 and 6.1.1.4'
N N 0.0061 0.0033 'International Tables Vol C Tables 4.2.6.8 and 6.1.1.4'
O O 0.0106 0.0060 'International Tables Vol C Tables 4.2.6.8 and 6.1.1.4'

loop_
_geom_angle_atom_site_label_1
_geom_angle_atom_site_label_2
_geom_angle_atom_site_label_3
_geom_angle
H1 N1 H5 107(2)
H1 N1 H8 111.1(19)
H5 N1 H8 115(2)
H1 N1 H9 105(2)
H5 N1 H9 112(2)
H8 N1 H9 107(2)
O1 C1 O4 124.6(2)
O1 C1 C6 118.1(2)
O4 C1 C6 117.3(2)
C5 C2 C4 118.9(2)
C5 C2 H7 118.3(13)
C4 C2 H7 122.8(13)
O2 C3 O3 124.8(2)
O2 C3 C4 117.9(2)
O3 C3 C4 117.3(2)
H4 N2 H14 115(3)
H4 N2 H15 115(3)
H14 N2 H15 103(3)
H4 N2 H16 111(3)
H14 N2 H16 101(3)
H15 N2 H16 111(4)
C8 C4 C2 118.9(2)
C8 C4 C3 120.8(2)
C2 C4 C3 120.27(19)
O6 N3 O5 123.4(2)
O6 N3 C5 118.2(2)
O5 N3 C5 118.4(2)
C9 C5 C2 122.2(2)
C9 C5 N3 119.5(2)
C2 C5 N3 118.3(2)
C7 C6 C10 118.8(2)
C7 C6 C1 120.2(2)
C10 C6 C1 121.0(2)
C15 C7 C6 119.3(2)
C15 C7 H2 117.0(13)
C6 C7 H2 123.7(13)
C12 C8 C4 121.3(3)
C12 C8 H3 118.8(14)
C4 C8 H3 119.9(14)
C13 C15 C7 122.4(2)
C13 C15 N4 119.5(2)
C7 C15 N4 118.1(2)
C12 C9 C5 118.4(2)
C12 C9 H10 123.2(13)
C5 C9 H10 118.2(13)
C6 C10 C14 120.4(3)
C6 C10 H11 118.2(14)
C14 C10 H11 121.4(14)
C9 C12 C8 120.2(2)
C9 C12 H6 119.5(15)
C8 C12 H6 120.2(15)
O8 N4 O7 123.1(3)
O8 N4 C15 118.5(2)
O7 N4 C15 118.5(3)
C14 C13 C15 118.5(3)
C14 C13 H13 121.0(19)
C15 C13 H13 120.5(19)
C13 C14 C10 120.6(3)
C13 C14 H12 120.9(18)
C10 C14 H12 118.5(18)

loop_
_geom_bond_atom_site_label_1
_geom_bond_atom_site_label_2
_geom_bond_distance
O1 C1 1.250(3)
O2 C3 1.238(3)
O3 C3 1.263(2)
O4 C1 1.251(2)
N1 H1 0.92(2)
N1 H5 0.99(3)
N1 H8 0.98(3)
N1 H9 1.04(3)
C1 C6 1.508(3)
C2 C5 1.378(3)
C2 C4 1.383(3)
C2 H7 0.93(2)
C3 C4 1.515(3)
N2 H4 0.85(3)
N2 H14 0.91(4)
N2 H15 0.97(5)
N2 H16 0.90(5)
C4 C8 1.377(3)
N3 O6 1.214(2)
N3 O5 1.215(2)
N3 C5 1.464(3)
C5 C9 1.375(3)
C6 C7 1.372(3)
C6 C10 1.375(3)
C7 C15 1.368(3)
C7 H2 0.97(2)
C8 C12 1.376(3)
C8 H3 0.91(2)
C15 C13 1.359(4)
C15 N4 1.462(3)
C9 C12 1.369(4)
C9 H10 0.95(2)
C10 C14 1.382(4)
C10 H11 0.99(2)
C12 H6 0.96(2)
N4 O8 1.204(3)
N4 O7 1.208(3)
C13 C14 1.352(4)
C13 H13 0.95(3)
C14 H12 0.96(3)
